data_4063182
loop_
_publ_author_name
'Groysman, Stanislav'
'Goldberg, Israel'
'Kol, Moshe'
'Genizi, Elisheva'
'Goldschmidt, Zeev'

_publ_section_title
;
Tribenzyl Tantalum(V) Complexes of Amine Bis(phenolate) Ligands: 
Investigation of \a-Abstraction vs Ligand Backbone \b-Abstraction Paths
;
_journal_issue 8
_journal_name_full Organometallics
_journal_page_first 1880
_journal_page_last 1890
_journal_paper_doi 10.1021/om0499761
_journal_volume 23
_journal_year 2004
_chemical_formula_sum 'C41 H49 Cl4 N2 O2.5 Ta'
_chemical_formula_weight 932.57
_space_group_IT_number 2
_symmetry_cell_setting triclinic
_symmetry_space_group_name_Hall '-P 1'
_symmetry_space_group_name_H-M 'P -1'
_cell_angle_alpha 114.9990(6)
_cell_angle_beta 98.7160(6)
_cell_angle_gamma 94.7980(12)
_cell_formula_units_Z 2
_cell_length_a 11.6050(2)
_cell_length_b 13.2170(2)
_cell_length_c 14.6460(3)
_cell_measurement_temperature 110(2)
_cell_volume 1984.95(6)
_diffrn_ambient_temperature 110(2)
_exptl_crystal_density_diffrn 1.560
_cod_database_code 4063182

loop_
_symmetry_equiv_pos_as_xyz
'x, y, z'
'-x, -y, -z'

loop_
_atom_site_label
_atom_site_type_symbol
_atom_site_fract_x
_atom_site_fract_y
_atom_site_fract_z
_atom_site_U_iso_or_equiv
_atom_site_adp_type
_atom_site_occupancy
_atom_site_symmetry_multiplicity
_atom_site_calc_flag
_atom_site_refinement_flags
_atom_site_disorder_assembly
_atom_site_disorder_group
Ta1 Ta 0.208626(11) -0.214596(11) 0.231784(10) 0.01531(5) Uani 1 1 d . . .
O2 O 0.06731(19) -0.25016(19) 0.27257(18) 0.0163(5) Uani 1 1 d . . .
O3 O 0.3643(2) -0.2323(2) 0.21082(19) 0.0201(5) Uani 1 1 d . . .
N4 N 0.2253(2) -0.4084(2) 0.2174(2) 0.0148(6) Uani 1 1 d . . .
C5 C 0.1108(3) -0.2995(3) 0.0669(3) 0.0186(7) Uani 1 1 d . . .
H5A H 0.1689 -0.2974 0.0245 0.022 Uiso 1 1 calc R . .
H5B H 0.0866 -0.3802 0.0498 0.022 Uiso 1 1 calc R . .
C6 C 0.2137(3) -0.0702(3) 0.1867(3) 0.0177(7) Uani 1 1 d . . .
H6A H 0.2980 -0.0393 0.1973 0.021 Uiso 1 1 calc R . .
H6B H 0.1809 -0.1034 0.1118 0.021 Uiso 1 1 calc R . .
C7 C 0.2590(3) -0.0583(3) 0.3800(3) 0.0210(7) Uani 1 1 d . . .
H7A H 0.3227 -0.0047 0.3785 0.025 Uiso 1 1 calc R . .
H7B H 0.1904 -0.0200 0.3982 0.025 Uiso 1 1 calc R . .
C8 C 0.0043(3) -0.2600(3) 0.0301(3) 0.0195(7) Uani 1 1 d . . .
C9 C 0.2257(3) -0.1371(3) 0.5058(3) 0.0208(7) Uani 1 1 d . . .
H9 H 0.1459 -0.1256 0.4972 0.025 Uiso 1 1 calc R . .
C10 C 0.2657(3) -0.1835(3) 0.5718(3) 0.0251(8) Uani 1 1 d . . .
H10 H 0.2132 -0.2035 0.6076 0.030 Uiso 1 1 calc R . .
C11 C 0.3823(4) -0.2006(3) 0.5853(3) 0.0299(9) Uani 1 1 d . . .
H11 H 0.4098 -0.2322 0.6304 0.036 Uiso 1 1 calc R . .
C12 C 0.4584(3) -0.1714(3) 0.5329(3) 0.0270(8) Uani 1 1 d . . .
H12 H 0.5383 -0.1826 0.5424 0.032 Uiso 1 1 calc R . .
C13 C 0.4187(3) -0.1261(3) 0.4666(3) 0.0229(7) Uani 1 1 d . . .
H13 H 0.4716 -0.1075 0.4304 0.028 Uiso 1 1 calc R . .
C14 C 0.1523(3) 0.0285(3) 0.2379(3) 0.0181(7) Uani 1 1 d . . .
C15 C 0.2149(3) 0.1377(3) 0.2964(3) 0.0223(7) Uani 1 1 d . . .
H15 H 0.2985 0.1498 0.3056 0.027 Uiso 1 1 calc R . .
C16 C 0.1581(4) 0.2295(3) 0.3418(3) 0.0293(9) Uani 1 1 d . . .
H16 H 0.2027 0.3034 0.3809 0.035 Uiso 1 1 calc R . .
C17 C 0.0365(4) 0.2131(4) 0.3298(3) 0.0323(9) Uani 1 1 d . . .
H17 H -0.0027 0.2755 0.3609 0.039 Uiso 1 1 calc R . .
C18 C -0.0279(4) 0.1052(4) 0.2721(3) 0.0324(9) Uani 1 1 d . . .
H18 H -0.1115 0.0935 0.2636 0.039 Uiso 1 1 calc R . .
C19 C 0.0295(3) 0.0137(3) 0.2265(3) 0.0243(8) Uani 1 1 d . . .
H19 H -0.0156 -0.0599 0.1871 0.029 Uiso 1 1 calc R . .
C20 C 0.3012(3) -0.1071(3) 0.4518(3) 0.0201(7) Uani 1 1 d . . .
C21 C -0.1035(3) -0.2749(3) 0.0595(3) 0.0223(7) Uani 1 1 d . . .
H21 H -0.1101 -0.3152 0.0995 0.027 Uiso 1 1 calc R . .
C22 C -0.1997(3) -0.2320(3) 0.0311(3) 0.0268(8) Uani 1 1 d . . .
H22 H -0.2712 -0.2421 0.0527 0.032 Uiso 1 1 calc R . .
C23 C -0.1931(4) -0.1742(4) -0.0286(3) 0.0316(9) Uani 1 1 d . . .
H23 H -0.2591 -0.1436 -0.0469 0.038 Uiso 1 1 calc R . .
C24 C -0.0893(4) -0.1615(4) -0.0613(3) 0.0307(9) Uani 1 1 d . . .
H24 H -0.0840 -0.1231 -0.1030 0.037 Uiso 1 1 calc R . .
C25 C 0.0074(3) -0.2053(3) -0.0328(3) 0.0257(8) Uani 1 1 d . . .
H25 H 0.0776 -0.1977 -0.0570 0.031 Uiso 1 1 calc R . .
C26 C 0.0104(3) -0.3209(3) 0.3018(3) 0.0164(7) Uani 1 1 d . . .
C27 C -0.0703(3) -0.2827(3) 0.3660(3) 0.0188(7) Uani 1 1 d . . .
C28 C -0.1266(3) -0.3518(3) 0.4004(3) 0.0223(7) Uani 1 1 d . . .
H28 H -0.1817 -0.3256 0.4435 0.027 Uiso 1 1 calc R . .
C29 C -0.1009(3) -0.4609(3) 0.3705(3) 0.0221(7) Uani 1 1 d . . .
C30 C -0.0239(3) -0.5021(3) 0.3045(3) 0.0204(7) Uani 1 1 d . . .
H30 H -0.0086 -0.5773 0.2840 0.024 Uiso 1 1 calc R . .
C31 C 0.0307(3) -0.4329(3) 0.2686(3) 0.0169(7) Uani 1 1 d . . .
C32 C 0.1061(3) -0.4792(3) 0.1897(3) 0.0175(7) Uani 1 1 d . . .
H32A H 0.1169 -0.5562 0.1804 0.021 Uiso 1 1 calc R . .
H32B H 0.0635 -0.4859 0.1230 0.021 Uiso 1 1 calc R . .
C33 C 0.2908(3) -0.3936(3) 0.3194(3) 0.0157(6) Uani 1 1 d . . .
H33A H 0.2452 -0.3529 0.3717 0.019 Uiso 1 1 calc R . .
H33B H 0.3672 -0.3436 0.3362 0.019 Uiso 1 1 calc R . .
C34 C 0.3171(3) -0.4988(3) 0.3317(3) 0.0201(7) Uani 1 1 d . . .
H34A H 0.3284 -0.4815 0.4055 0.024 Uiso 1 1 calc R . .
H34B H 0.2480 -0.5599 0.2940 0.024 Uiso 1 1 calc R . .
N35 N 0.4224(3) -0.5397(3) 0.2938(2) 0.0213(6) Uani 1 1 d . . .
C36 C 0.5309(3) -0.4664(4) 0.3601(3) 0.0286(9) Uani 1 1 d . . .
H36A H 0.5367 -0.4616 0.4293 0.043 Uiso 1 1 calc R . .
H36B H 0.5308 -0.3906 0.3637 0.043 Uiso 1 1 calc R . .
H36C H 0.5986 -0.4972 0.3322 0.043 Uiso 1 1 calc R . .
C37 C 0.4249(4) -0.6549(3) 0.2822(3) 0.0312(9) Uani 1 1 d . . .
H37A H 0.4936 -0.6823 0.2538 0.047 Uiso 1 1 calc R . .
H37B H 0.3524 -0.7045 0.2355 0.047 Uiso 1 1 calc R . .
H37C H 0.4305 -0.6550 0.3496 0.047 Uiso 1 1 calc R . .
C38 C 0.2878(3) -0.4695(3) 0.1325(3) 0.0179(7) Uani 1 1 d . . .
H38A H 0.2442 -0.4723 0.0677 0.021 Uiso 1 1 calc R . .
H38B H 0.2858 -0.5484 0.1230 0.021 Uiso 1 1 calc R . .
C39 C 0.4148(3) -0.4164(3) 0.1512(3) 0.0171(7) Uani 1 1 d . . .
C40 C 0.5014(3) -0.4856(3) 0.1277(3) 0.0188(7) Uani 1 1 d . . .
H40 H 0.4803 -0.5656 0.0982 0.023 Uiso 1 1 calc R . .
C41 C 0.6180(3) -0.4367(3) 0.1475(3) 0.0207(7) Uani 1 1 d . . .
C42 C 0.6524(3) -0.3209(3) 0.1896(3) 0.0230(8) Uani 1 1 d . . .
H42 H 0.7333 -0.2890 0.2037 0.028 Uiso 1 1 calc R . .
C43 C 0.5660(3) -0.2517(3) 0.2110(3) 0.0197(7) Uani 1 1 d . . .
C44 C 0.4476(3) -0.3000(3) 0.1906(3) 0.0184(7) Uani 1 1 d . . .
Cl45 Cl -0.09876(8) -0.14552(8) 0.40402(7) 0.02502(19) Uani 1 1 d . . .
Cl46 Cl -0.16823(9) -0.54733(9) 0.41712(9) 0.0340(2) Uani 1 1 d . . .
Cl47 Cl 0.60477(8) -0.10636(8) 0.26255(8) 0.0299(2) Uani 1 1 d . . .
Cl48 Cl 0.72616(8) -0.52314(8) 0.12196(7) 0.02605(19) Uani 1 1 d . . .
O49 O 0.5000 0.0000 0.0000 0.159(4) Uiso 1 2 d S . .
C50 C 0.6631(12) 0.1605(11) 0.1073(10) 0.154(4) Uiso 1 1 d . . .
C51 C 0.5718(14) 0.1300(13) 0.0222(13) 0.105(5) Uiso 0.60 1 d P . .
C51' C 0.577(3) 0.058(3) 0.088(2) 0.137(10) Uiso 0.40 1 d P . .

loop_
_atom_site_aniso_label
_atom_site_aniso_U_11
_atom_site_aniso_U_22
_atom_site_aniso_U_33
_atom_site_aniso_U_23
_atom_site_aniso_U_13
_atom_site_aniso_U_12
Ta1 0.01426(8) 0.01442(8) 0.01775(8) 0.00764(6) 0.00240(5) 0.00369(5)
O2 0.0147(11) 0.0145(12) 0.0193(12) 0.0072(10) 0.0027(9) 0.0037(9)
O3 0.0167(12) 0.0154(12) 0.0291(14) 0.0113(11) 0.0033(10) 0.0030(9)
N4 0.0114(13) 0.0151(14) 0.0156(14) 0.0055(12) 0.0005(10) 0.0009(10)
C5 0.0208(17) 0.0166(17) 0.0184(17) 0.0082(15) 0.0029(13) 0.0034(13)
C6 0.0202(17) 0.0135(17) 0.0205(18) 0.0087(14) 0.0038(13) 0.0032(13)
C7 0.0251(19) 0.0150(17) 0.0211(18) 0.0078(15) 0.0005(14) 0.0022(14)
C8 0.0234(18) 0.0161(17) 0.0152(17) 0.0049(14) -0.0007(13) 0.0027(13)
C9 0.0235(18) 0.0160(18) 0.0182(18) 0.0040(15) 0.0020(13) 0.0038(14)
C10 0.035(2) 0.0192(19) 0.0212(19) 0.0087(16) 0.0062(15) 0.0048(15)
C11 0.041(2) 0.024(2) 0.023(2) 0.0123(17) -0.0012(16) 0.0077(17)
C12 0.025(2) 0.0204(19) 0.025(2) 0.0044(16) -0.0094(15) 0.0035(15)
C13 0.0242(19) 0.0164(18) 0.0240(19) 0.0069(15) 0.0006(14) 0.0007(14)
C14 0.0222(18) 0.0181(18) 0.0168(17) 0.0112(15) 0.0011(13) 0.0030(13)
C15 0.0270(19) 0.0214(19) 0.0198(18) 0.0119(16) 0.0011(14) 0.0018(14)
C16 0.046(2) 0.0149(19) 0.024(2) 0.0069(16) 0.0045(17) 0.0037(16)
C17 0.046(3) 0.025(2) 0.029(2) 0.0122(18) 0.0113(18) 0.0174(18)
C18 0.029(2) 0.032(2) 0.034(2) 0.0110(19) 0.0083(17) 0.0120(17)
C19 0.0245(19) 0.0192(19) 0.027(2) 0.0082(16) 0.0045(15) 0.0028(14)
C20 0.0230(18) 0.0136(17) 0.0182(18) 0.0038(14) -0.0011(13) 0.0019(13)
C21 0.0220(18) 0.0211(19) 0.0220(19) 0.0103(16) -0.0013(14) 0.0001(14)
C22 0.0202(19) 0.027(2) 0.027(2) 0.0089(17) -0.0005(14) 0.0010(15)
C23 0.028(2) 0.032(2) 0.032(2) 0.0149(19) -0.0067(16) 0.0082(17)
C24 0.039(2) 0.032(2) 0.023(2) 0.0174(18) -0.0043(16) 0.0024(18)
C25 0.031(2) 0.026(2) 0.0196(19) 0.0109(16) 0.0035(15) 0.0027(16)
C26 0.0111(15) 0.0188(17) 0.0199(17) 0.0102(15) 0.0001(12) 0.0018(12)
C27 0.0155(16) 0.0191(18) 0.0178(17) 0.0054(14) 0.0002(12) 0.0037(13)
C28 0.0155(17) 0.030(2) 0.0229(19) 0.0131(17) 0.0036(13) 0.0054(14)
C29 0.0160(17) 0.028(2) 0.027(2) 0.0178(17) 0.0039(14) 0.0020(14)
C30 0.0185(17) 0.0201(18) 0.0257(19) 0.0126(16) 0.0048(14) 0.0055(13)
C31 0.0145(16) 0.0182(17) 0.0179(17) 0.0089(14) -0.0001(12) 0.0044(13)
C32 0.0148(16) 0.0157(17) 0.0189(17) 0.0060(14) 0.0015(12) 0.0002(12)
C33 0.0121(16) 0.0165(17) 0.0180(17) 0.0076(14) 0.0024(12) 0.0016(12)
C34 0.0206(18) 0.0190(18) 0.0227(18) 0.0117(15) 0.0025(13) 0.0043(13)
N35 0.0181(15) 0.0248(17) 0.0241(16) 0.0137(14) 0.0021(12) 0.0078(12)
C36 0.0184(19) 0.037(2) 0.033(2) 0.0183(19) 0.0037(15) 0.0075(16)
C37 0.038(2) 0.028(2) 0.035(2) 0.0183(19) 0.0087(17) 0.0126(17)
C38 0.0168(17) 0.0175(17) 0.0185(17) 0.0077(14) 0.0020(12) 0.0034(13)
C39 0.0176(17) 0.0186(18) 0.0181(17) 0.0100(14) 0.0048(13) 0.0063(13)
C40 0.0214(18) 0.0190(18) 0.0173(17) 0.0079(15) 0.0061(13) 0.0067(14)
C41 0.0204(18) 0.027(2) 0.0196(18) 0.0124(16) 0.0083(13) 0.0124(15)
C42 0.0186(18) 0.033(2) 0.0220(19) 0.0143(17) 0.0071(14) 0.0082(15)
C43 0.0181(17) 0.0191(18) 0.0219(18) 0.0088(15) 0.0045(13) 0.0038(13)
C44 0.0147(16) 0.0223(18) 0.0207(18) 0.0110(15) 0.0042(13) 0.0068(13)
Cl45 0.0233(4) 0.0207(4) 0.0292(5) 0.0076(4) 0.0081(3) 0.0079(3)
Cl46 0.0293(5) 0.0404(6) 0.0524(7) 0.0344(5) 0.0200(4) 0.0120(4)
Cl47 0.0213(5) 0.0211(5) 0.0438(6) 0.0110(4) 0.0083(4) 0.0009(3)
Cl48 0.0211(4) 0.0332(5) 0.0275(5) 0.0139(4) 0.0089(3) 0.0143(4)

loop_
_geom_bond_atom_site_label_1
_geom_bond_atom_site_label_2
_geom_bond_distance
_geom_bond_site_symmetry_2
_geom_bond_publ_flag
Ta1 O3 1.895(2) . ?
Ta1 O2 1.916(2) . ?
Ta1 C7 2.224(4) . ?
Ta1 C5 2.246(3) . ?
Ta1 C6 2.267(3) . ?
Ta1 N4 2.506(3) . ?
O2 C26 1.346(4) . ?
O3 C44 1.353(4) . ?
N4 C33 1.494(4) . ?
N4 C32 1.499(4) . ?
N4 C38 1.499(4) . ?
C5 C8 1.496(5) . ?
C5 H5A 0.9900 . ?
C5 H5B 0.9900 . ?
C6 C14 1.505(5) . ?
C6 H6A 0.9900 . ?
C6 H6B 0.9900 . ?
C7 C20 1.493(5) . ?
C7 H7A 0.9900 . ?
C7 H7B 0.9900 . ?
C8 C25 1.393(5) . ?
C8 C21 1.407(5) . ?
C9 C10 1.392(5) . ?
C9 C20 1.403(5) . ?
C9 H9 0.9500 . ?
C10 C11 1.390(6) . ?
C10 H10 0.9500 . ?
C11 C12 1.385(6) . ?
C11 H11 0.9500 . ?
C12 C13 1.385(5) . ?
C12 H12 0.9500 . ?
C13 C20 1.408(5) . ?
C13 H13 0.9500 . ?
C14 C15 1.391(5) . ?
C14 C19 1.397(5) . ?
C15 C16 1.391(5) . ?
C15 H15 0.9500 . ?
C16 C17 1.382(6) . ?
C16 H16 0.9500 . ?
C17 C18 1.385(6) . ?
C17 H17 0.9500 . ?
C18 C19 1.392(5) . ?
C18 H18 0.9500 . ?
C19 H19 0.9500 . ?
C21 C22 1.381(5) . ?
C21 H21 0.9500 . ?
C22 C23 1.390(6) . ?
C22 H22 0.9500 . ?
C23 C24 1.385(6) . ?
C23 H23 0.9500 . ?
C24 C25 1.393(5) . ?
C24 H24 0.9500 . ?
C25 H25 0.9500 . ?
C26 C27 1.401(5) . ?
C26 C31 1.403(5) . ?
C27 C28 1.380(5) . ?
C27 Cl45 1.734(4) . ?
C28 C29 1.392(5) . ?
C28 H28 0.9500 . ?
C29 C30 1.389(5) . ?
C29 Cl46 1.747(4) . ?
C30 C31 1.388(5) . ?
C30 H30 0.9500 . ?
C31 C32 1.507(4) . ?
C32 H32A 0.9900 . ?
C32 H32B 0.9900 . ?
C33 C34 1.526(4) . ?
C33 H33A 0.9900 . ?
C33 H33B 0.9900 . ?
C34 N35 1.468(4) . ?
C34 H34A 0.9900 . ?
C34 H34B 0.9900 . ?
N35 C36 1.449(5) . ?
N35 C37 1.462(5) . ?
C36 H36A 0.9800 . ?
C36 H36B 0.9800 . ?
C36 H36C 0.9800 . ?
C37 H37A 0.9800 . ?
C37 H37B 0.9800 . ?
C37 H37C 0.9800 . ?
C38 C39 1.510(5) . ?
C38 H38A 0.9900 . ?
C38 H38B 0.9900 . ?
C39 C44 1.390(5) . ?
C39 C40 1.399(4) . ?
C40 C41 1.381(5) . ?
C40 H40 0.9500 . ?
C41 C42 1.382(5) . ?
C41 Cl48 1.744(3) . ?
C42 C43 1.395(5) . ?
C42 H42 0.9500 . ?
C43 C44 1.398(5) . ?
C43 Cl47 1.729(4) . ?
O49 C51' 1.33(3) 2_655 ?
O49 C51' 1.33(3) . ?
O49 C51 1.720(16) . ?
O49 C51 1.720(16) 2_655 ?
C50 C51 1.394(18) . ?
C50 C51' 1.50(3) . ?
C51 C51' 1.61(3) . ?
